data_7711703
loop_
_publ_author_name
'Draho\<s, Bohuslav'
'Herchel, Radovan'

_publ_section_title
;
 Effective tuning of magnetic anisotropy in distorted pentagonal
 bipyramidal Ni(II) complexes via substitution of axial coligands
;
_journal_name_full 'Dalton Transactions'
_journal_paper_doi 10.1039/D2DT02867K
_journal_year 2022
_chemical_formula_moiety 'C15 H21 N5 Ni O2 S2'
_chemical_formula_sum 'C15 H21 N5 Ni O2 S2'
_chemical_formula_weight 426.20
_space_group_crystal_system triclinic
_space_group_IT_number 2
_space_group_name_Hall '-P 1'
_space_group_name_H-M_alt 'P -1'
_atom_sites_solution_hydrogens mixed
_audit_creation_method SHELXL-2014/7
_audit_update_record
;
2022-08-27 deposited with the CCDC.	2022-11-07 downloaded from the CCDC.
;
_cell_angle_alpha 80.387(3)
_cell_angle_beta 82.456(3)
_cell_angle_gamma 85.036(3)
_cell_formula_units_Z 2
_cell_length_a 8.5801(7)
_cell_length_b 9.6096(7)
_cell_length_c 11.3950(8)
_cell_measurement_reflns_used 9895
_cell_measurement_temperature 120(2)
_cell_measurement_theta_max 27.5485
_cell_measurement_theta_min 2.3997
_cell_volume 916.31(12)
_computing_structure_refinement 'SHELXL-2014/7 (Sheldrick, 2014)'
_diffrn_ambient_temperature 120(2)
_diffrn_detector_area_resol_mean 10.4167
_diffrn_measured_fraction_theta_full 0.998
_diffrn_measured_fraction_theta_max 0.995
_diffrn_measurement_device_type D8_Venture
_diffrn_radiation_type MoK\a
_diffrn_radiation_wavelength 0.71073
_diffrn_reflns_av_R_equivalents 0.0419
_diffrn_reflns_av_unetI/netI 0.0330
_diffrn_reflns_Laue_measured_fraction_full 0.998
_diffrn_reflns_Laue_measured_fraction_max 0.995
_diffrn_reflns_limit_h_max 11
_diffrn_reflns_limit_h_min -11
_diffrn_reflns_limit_k_max 12
_diffrn_reflns_limit_k_min -12
_diffrn_reflns_limit_l_max 14
_diffrn_reflns_limit_l_min -14
_diffrn_reflns_number 18985
_diffrn_reflns_point_group_measured_fraction_full 0.998
_diffrn_reflns_point_group_measured_fraction_max 0.995
_diffrn_reflns_theta_full 25.242
_diffrn_reflns_theta_max 27.500
_diffrn_reflns_theta_min 2.400
_exptl_absorpt_coefficient_mu 1.306
_exptl_absorpt_correction_T_max 0.83
_exptl_absorpt_correction_T_min 0.69
_exptl_absorpt_correction_type multi-scan
_exptl_absorpt_process_details
;
SADABS-2016/2 - Bruker AXS area detector scaling and absorption correction
;
_exptl_crystal_colour blue
_exptl_crystal_density_diffrn 1.545
_exptl_crystal_density_method 'not measured'
_exptl_crystal_description prism
_exptl_crystal_F_000 444
_exptl_crystal_size_max 0.234
_exptl_crystal_size_mid 0.201
_exptl_crystal_size_min 0.145
_refine_diff_density_max 0.521
_refine_diff_density_min -0.663
_refine_diff_density_rms 0.082
_refine_ls_extinction_method none
_refine_ls_goodness_of_fit_ref 1.116
_refine_ls_hydrogen_treatment mixed
_refine_ls_matrix_type full
_refine_ls_number_parameters 234
_refine_ls_number_reflns 4193
_refine_ls_number_restraints 0
_refine_ls_restrained_S_all 1.116
_refine_ls_R_factor_all 0.0446
_refine_ls_R_factor_gt 0.0327
_refine_ls_shift/su_max 0.001
_refine_ls_shift/su_mean 0.000
_refine_ls_structure_factor_coef Fsqd
_refine_ls_weighting_details 'w=1/[\s^2^(Fo^2^)+(0.0316P)^2^+1.0827P] where P=(Fo^2^+2Fc^2^)/3'
_refine_ls_weighting_scheme calc
_refine_ls_wR_factor_gt 0.0778
_refine_ls_wR_factor_ref 0.0882
_reflns_Friedel_coverage 0.000
_reflns_number_gt 3584
_reflns_number_total 4193
_reflns_threshold_expression 'I > 2\s(I)'
_cod_data_source_file d2dt02867k2.cif
_cod_data_source_block shelx
_cod_depositor_comments
;
The following automatic conversions were performed:

data item '_exptl_absorpt_correction_type' value 'Multi-Scan' was
changed to 'multi-scan' in accordance with the
/home/data/users/saulius/crontab/automatic-downloads/rss-feeds/RSC/lib/dictionaries/cif_core.dic
dictionary named 'cif_core.dic' version 2.4.2 last updated on
2011-04-26.

Automatic conversion script
Id: cif_fix_values 7556 2019-12-06 15:28:31Z antanas 
;
_cod_database_code 7711703
_shelx_shelxl_version_number 2014/7
_shelx_space_group_comment
;
The symmetry employed for this shelxl refinement is uniquely defined
by the following loop, which should always be used as a source of
symmetry information in preference to the above space-group names.
They are only intended as comments.
;
_shelx_estimated_absorpt_t_min 0.750
_shelx_estimated_absorpt_t_max 0.833

loop_
_space_group_symop_operation_xyz
'x, y, z'
'-x, -y, -z'

loop_
_atom_site_label
_atom_site_type_symbol
_atom_site_fract_x
_atom_site_fract_y
_atom_site_fract_z
_atom_site_U_iso_or_equiv
_atom_site_adp_type
_atom_site_occupancy
_atom_site_site_symmetry_order
_atom_site_calc_flag
_atom_site_refinement_flags_posn
_atom_site_refinement_flags_adp
_atom_site_refinement_flags_occupancy
_atom_site_disorder_assembly
_atom_site_disorder_group
Ni01 Ni 0.78361(3) 0.74632(3) 0.71255(2) 0.01664(9) Uani 1 1 d . . . . .
S2 S 1.03908(7) 0.30220(6) 0.87188(5) 0.02190(13) Uani 1 1 d . . . . .
S1 S 0.46064(8) 1.16414(7) 0.68522(6) 0.03036(15) Uani 1 1 d . . . . .
O1 O 0.99297(18) 0.73107(17) 0.54644(14) 0.0222(3) Uani 1 1 d . . . . .
O2 O 1.02260(19) 0.90639(18) 0.69725(14) 0.0239(3) Uani 1 1 d . . . . .
N2 N 0.6906(2) 0.6500(2) 0.58160(17) 0.0178(4) Uani 1 1 d . . . . .
N1 N 0.5829(2) 0.67661(19) 0.80432(16) 0.0173(4) Uani 1 1 d . . . . .
N4 N 0.6727(2) 0.93344(19) 0.64608(17) 0.0200(4) Uani 1 1 d . . . . .
N5 N 0.9111(2) 0.5691(2) 0.77761(17) 0.0214(4) Uani 1 1 d . . . . .
N3 N 0.7838(2) 0.8226(2) 0.88012(17) 0.0197(4) Uani 1 1 d . . . . .
C15 C 0.9650(2) 0.4587(2) 0.81741(19) 0.0169(4) Uani 1 1 d . . . . .
C1 C 0.5251(3) 0.7249(2) 0.9053(2) 0.0206(4) Uani 1 1 d . . . . .
C4 C 0.3717(3) 0.5277(2) 0.8233(2) 0.0225(5) Uani 1 1 d . . . . .
H4A H 0.3204 0.4592 0.7939 0.027 Uiso 1 1 calc R U . . .
C5 C 0.5103(2) 0.5804(2) 0.7622(2) 0.0188(4) Uani 1 1 d . . . . .
C8 C 0.9215(3) 0.7169(2) 0.44341(19) 0.0204(4) Uani 1 1 d . . . . .
H8B H 1.0019 0.6878 0.3799 0.024 Uiso 1 1 calc R U . . .
H8A H 0.8672 0.8077 0.4113 0.024 Uiso 1 1 calc R U . . .
C6 C 0.5931(3) 0.5363(2) 0.6479(2) 0.0225(5) Uani 1 1 d . . . . .
H6B H 0.6606 0.4486 0.6669 0.027 Uiso 1 1 calc R U . . .
H6A H 0.5143 0.5167 0.5976 0.027 Uiso 1 1 calc R U . . .
C7 C 0.8047(3) 0.6047(2) 0.48454(19) 0.0197(4) Uani 1 1 d . . . . .
H7B H 0.7490 0.5915 0.4168 0.024 Uiso 1 1 calc R U . . .
H7A H 0.8604 0.5135 0.5139 0.024 Uiso 1 1 calc R U . . .
C9 C 1.1208(3) 0.8210(2) 0.5198(2) 0.0212(4) Uani 1 1 d . . . . .
H9B H 1.0894 0.9111 0.4700 0.025 Uiso 1 1 calc R U . . .
H9A H 1.2122 0.7746 0.4755 0.025 Uiso 1 1 calc R U . . .
C14 C 0.5837(3) 1.0292(2) 0.6604(2) 0.0198(4) Uani 1 1 d . . . . .
C12 C 0.8693(3) 0.9506(2) 0.8761(2) 0.0226(5) Uani 1 1 d . . . . .
H12B H 0.8719 0.9699 0.9585 0.027 Uiso 1 1 calc R U . . .
H12A H 0.8149 1.0332 0.8305 0.027 Uiso 1 1 calc R U . . .
C10 C 1.1623(3) 0.8480(2) 0.6374(2) 0.0229(5) Uani 1 1 d . . . . .
H10B H 1.1995 0.7586 0.6855 0.027 Uiso 1 1 calc R U . . .
H10A H 1.2465 0.9150 0.6244 0.027 Uiso 1 1 calc R U . . .
C13 C 0.6198(3) 0.8363(2) 0.9372(2) 0.0227(5) Uani 1 1 d . . . . .
H13B H 0.5720 0.9317 0.9095 0.027 Uiso 1 1 calc R U . . .
H13A H 0.6184 0.8246 1.0253 0.027 Uiso 1 1 calc R U . . .
C2 C 0.3860(3) 0.6773(3) 0.9708(2) 0.0240(5) Uani 1 1 d . . . . .
H2A H 0.3444 0.7120 1.0426 0.029 Uiso 1 1 calc R U . . .
C3 C 0.3097(3) 0.5774(3) 0.9282(2) 0.0257(5) Uani 1 1 d . . . . .
H3A H 0.2146 0.5430 0.9713 0.031 Uiso 1 1 calc R U . . .
C11 C 1.0355(3) 0.9271(2) 0.8163(2) 0.0230(5) Uani 1 1 d . . . . .
H11B H 1.0964 1.0104 0.8152 0.028 Uiso 1 1 calc R U . . .
H11A H 1.0898 0.8430 0.8601 0.028 Uiso 1 1 calc R U . . .
H3B H 0.837(3) 0.757(3) 0.922(2) 0.023(7) Uiso 1 1 d . . . . .
H2B H 0.631(3) 0.714(3) 0.549(2) 0.017(6) Uiso 1 1 d . . . . .

loop_
_atom_site_aniso_label
_atom_site_aniso_U_11
_atom_site_aniso_U_22
_atom_site_aniso_U_33
_atom_site_aniso_U_23
_atom_site_aniso_U_13
_atom_site_aniso_U_12
Ni01 0.01711(14) 0.01235(14) 0.02011(15) -0.00064(10) -0.00323(10) -0.00123(10)
S2 0.0277(3) 0.0142(3) 0.0234(3) -0.0003(2) -0.0066(2) 0.0010(2)
S1 0.0302(3) 0.0220(3) 0.0382(4) -0.0062(3) -0.0064(3) 0.0080(2)
O1 0.0234(8) 0.0252(8) 0.0190(8) -0.0005(6) -0.0040(6) -0.0102(6)
O2 0.0241(8) 0.0264(9) 0.0216(8) -0.0045(7) -0.0073(6) 0.0038(7)
N2 0.0200(9) 0.0141(9) 0.0189(9) -0.0016(7) -0.0024(7) -0.0003(7)
N1 0.0187(8) 0.0145(9) 0.0179(9) 0.0001(7) -0.0031(7) -0.0006(7)
N4 0.0224(9) 0.0146(9) 0.0227(9) -0.0006(7) -0.0039(7) -0.0025(7)
N5 0.0230(9) 0.0178(9) 0.0226(10) -0.0012(7) -0.0031(7) 0.0003(7)
N3 0.0233(9) 0.0151(9) 0.0219(9) -0.0030(7) -0.0071(8) -0.0003(7)
C15 0.0165(9) 0.0183(11) 0.0164(10) -0.0034(8) -0.0011(8) -0.0046(8)
C1 0.0211(11) 0.0178(11) 0.0217(11) -0.0005(9) -0.0040(8) 0.0030(8)
C4 0.0193(10) 0.0210(11) 0.0266(12) 0.0000(9) -0.0036(9) -0.0034(8)
C5 0.0180(10) 0.0159(10) 0.0224(11) -0.0003(8) -0.0048(8) -0.0016(8)
C8 0.0224(11) 0.0214(11) 0.0174(10) -0.0024(8) -0.0033(8) -0.0021(9)
C6 0.0235(11) 0.0213(11) 0.0243(11) -0.0065(9) -0.0004(9) -0.0087(9)
C7 0.0207(10) 0.0201(11) 0.0185(10) -0.0049(8) -0.0012(8) -0.0015(8)
C9 0.0195(10) 0.0179(11) 0.0255(11) -0.0014(9) -0.0001(8) -0.0046(8)
C14 0.0211(10) 0.0184(11) 0.0206(11) 0.0001(8) -0.0060(8) -0.0051(9)
C12 0.0296(12) 0.0167(11) 0.0242(11) -0.0059(9) -0.0084(9) -0.0036(9)
C10 0.0185(10) 0.0192(11) 0.0314(12) -0.0032(9) -0.0050(9) -0.0024(8)
C13 0.0285(12) 0.0204(11) 0.0197(11) -0.0045(9) -0.0030(9) -0.0017(9)
C2 0.0242(11) 0.0247(12) 0.0206(11) -0.0017(9) 0.0011(9) 0.0030(9)
C3 0.0181(10) 0.0302(13) 0.0260(12) 0.0024(10) 0.0005(9) -0.0039(9)
C11 0.0284(12) 0.0198(11) 0.0231(11) -0.0034(9) -0.0097(9) -0.0043(9)

loop_
_atom_type_symbol
_atom_type_description
_atom_type_scat_dispersion_real
_atom_type_scat_dispersion_imag
_atom_type_scat_source
C C 0.0033 0.0016 'International Tables Vol C Tables 4.2.6.8 and 6.1.1.4'
H H 0.0000 0.0000 'International Tables Vol C Tables 4.2.6.8 and 6.1.1.4'
N N 0.0061 0.0033 'International Tables Vol C Tables 4.2.6.8 and 6.1.1.4'
Ni Ni 0.3393 1.1124 'International Tables Vol C Tables 4.2.6.8 and 6.1.1.4'
O O 0.0106 0.0060 'International Tables Vol C Tables 4.2.6.8 and 6.1.1.4'
S S 0.1246 0.1234 'International Tables Vol C Tables 4.2.6.8 and 6.1.1.4'

loop_
_geom_angle_atom_site_label_1
_geom_angle_atom_site_label_2
_geom_angle_atom_site_label_3
_geom_angle
_geom_angle_site_symmetry_1
_geom_angle_site_symmetry_3
_geom_angle_publ_flag
N1 Ni01 N5 92.47(8) . . ?
N1 Ni01 N4 91.86(7) . . ?
N5 Ni01 N4 175.05(8) . . ?
N1 Ni01 N2 78.59(7) . . ?
N5 Ni01 N2 94.67(8) . . ?
N4 Ni01 N2 88.54(7) . . ?
N1 Ni01 N3 78.27(7) . . ?
N5 Ni01 N3 89.21(8) . . ?
N4 Ni01 N3 89.31(7) . . ?
N2 Ni01 N3 156.68(7) . . ?
C8 O1 C9 113.21(16) . . ?
C10 O2 C11 114.41(17) . . ?
C7 N2 C6 113.66(17) . . ?
C7 N2 Ni01 116.79(14) . . ?
C6 N2 Ni01 107.11(13) . . ?
C7 N2 H2B 106.3(18) . . ?
C6 N2 H2B 108.1(18) . . ?
Ni01 N2 H2B 104.2(18) . . ?
C1 N1 C5 121.56(19) . . ?
C1 N1 Ni01 119.96(15) . . ?
C5 N1 Ni01 118.48(15) . . ?
C14 N4 Ni01 149.99(18) . . ?
C15 N5 Ni01 170.71(18) . . ?
C13 N3 C12 112.61(18) . . ?
C13 N3 Ni01 108.64(13) . . ?
C12 N3 Ni01 116.72(14) . . ?
C13 N3 H3B 110.5(18) . . ?
C12 N3 H3B 104.0(18) . . ?
Ni01 N3 H3B 103.8(18) . . ?
N5 C15 S2 179.0(2) . . ?
N1 C1 C2 120.9(2) . . ?
N1 C1 C13 114.35(19) . . ?
C2 C1 C13 124.8(2) . . ?
C3 C4 C5 118.5(2) . . ?
C3 C4 H4A 120.7 . . ?
C5 C4 H4A 120.7 . . ?
N1 C5 C4 120.6(2) . . ?
N1 C5 C6 114.48(19) . . ?
C4 C5 C6 124.9(2) . . ?
O1 C8 C7 106.13(17) . . ?
O1 C8 H8B 110.5 . . ?
C7 C8 H8B 110.5 . . ?
O1 C8 H8A 110.5 . . ?
C7 C8 H8A 110.5 . . ?
H8B C8 H8A 108.7 . . ?
N2 C6 C5 109.81(18) . . ?
N2 C6 H6B 109.7 . . ?
C5 C6 H6B 109.7 . . ?
N2 C6 H6A 109.7 . . ?
C5 C6 H6A 109.7 . . ?
H6B C6 H6A 108.2 . . ?
N2 C7 C8 108.64(17) . . ?
N2 C7 H7B 110.0 . . ?
C8 C7 H7B 110.0 . . ?
N2 C7 H7A 110.0 . . ?
C8 C7 H7A 110.0 . . ?
H7B C7 H7A 108.3 . . ?
O1 C9 C10 106.82(18) . . ?
O1 C9 H9B 110.4 . . ?
C10 C9 H9B 110.4 . . ?
O1 C9 H9A 110.4 . . ?
C10 C9 H9A 110.4 . . ?
H9B C9 H9A 108.6 . . ?
N4 C14 S1 177.9(2) . . ?
N3 C12 C11 108.96(18) . . ?
N3 C12 H12B 109.9 . . ?
C11 C12 H12B 109.9 . . ?
N3 C12 H12A 109.9 . . ?
C11 C12 H12A 109.9 . . ?
H12B C12 H12A 108.3 . . ?
O2 C10 C9 106.36(18) . . ?
O2 C10 H10B 110.5 . . ?
C9 C10 H10B 110.5 . . ?
O2 C10 H10A 110.5 . . ?
C9 C10 H10A 110.5 . . ?
H10B C10 H10A 108.6 . . ?
N3 C13 C1 109.86(18) . . ?
N3 C13 H13B 109.7 . . ?
C1 C13 H13B 109.7 . . ?
N3 C13 H13A 109.7 . . ?
C1 C13 H13A 109.7 . . ?
H13B C13 H13A 108.2 . . ?
C3 C2 C1 118.1(2) . . ?
C3 C2 H2A 120.9 . . ?
C1 C2 H2A 120.9 . . ?
C4 C3 C2 120.3(2) . . ?
C4 C3 H3A 119.9 . . ?
C2 C3 H3A 119.9 . . ?
O2 C11 C12 106.67(18) . . ?
O2 C11 H11B 110.4 . . ?
C12 C11 H11B 110.4 . . ?
O2 C11 H11A 110.4 . . ?
C12 C11 H11A 110.4 . . ?
H11B C11 H11A 108.6 . . ?

loop_
_geom_bond_atom_site_label_1
_geom_bond_atom_site_label_2
_geom_bond_distance
_geom_bond_site_symmetry_2
_geom_bond_publ_flag
Ni01 N1 2.0000(18) . ?
Ni01 N5 2.0286(19) . ?
Ni01 N4 2.0373(19) . ?
Ni01 N2 2.1496(19) . ?
Ni01 N3 2.1569(19) . ?
S2 C15 1.637(2) . ?
S1 C14 1.638(2) . ?
O1 C8 1.425(3) . ?
O1 C9 1.425(3) . ?
O2 C10 1.419(3) . ?
O2 C11 1.424(3) . ?
N2 C7 1.474(3) . ?
N2 C6 1.477(3) . ?
N2 H2B 0.84(3) . ?
N1 C1 1.332(3) . ?
N1 C5 1.341(3) . ?
N4 C14 1.163(3) . ?
N5 C15 1.164(3) . ?
N3 C13 1.475(3) . ?
N3 C12 1.477(3) . ?
N3 H3B 0.86(3) . ?
C1 C2 1.392(3) . ?
C1 C13 1.516(3) . ?
C4 C3 1.385(3) . ?
C4 C5 1.388(3) . ?
C4 H4A 0.9500 . ?
C5 C6 1.506(3) . ?
C8 C7 1.511(3) . ?
C8 H8B 0.9900 . ?
C8 H8A 0.9900 . ?
C6 H6B 0.9900 . ?
C6 H6A 0.9900 . ?
C7 H7B 0.9900 . ?
C7 H7A 0.9900 . ?
C9 C10 1.499(3) . ?
C9 H9B 0.9900 . ?
C9 H9A 0.9900 . ?
C12 C11 1.513(3) . ?
C12 H12B 0.9900 . ?
C12 H12A 0.9900 . ?
C10 H10B 0.9900 . ?
C10 H10A 0.9900 . ?
C13 H13B 0.9900 . ?
C13 H13A 0.9900 . ?
C2 C3 1.391(3) . ?
C2 H2A 0.9500 . ?
C3 H3A 0.9500 . ?
C11 H11B 0.9900 . ?
C11 H11A 0.9900 . ?
